data_4314393
loop_
_publ_author_name
'Umesh Kumar'
'Jency Thomas'
'Natesan Thirupathi'

_publ_contact_author_address
;Department of Chemistry 
University of Delhi (north Campus)
Delhi 110007
INDIA
;
_publ_contact_author_email tnat@chemistry.du.ac.in
_publ_contact_author_fax +91-11-27666605
_publ_contact_author_name 'Dr. N. Thirupathi'
_publ_contact_author_phone +91-9818465378
_publ_section_title
;
 Factors Dictating the Nuclearity/Aggregation and Acetate Coordination
 Modes of Lutidine-Coordinated Zinc(II) Acetate Complexes
;
_journal_name_full 'Inorganic Chemistry'
_journal_page_first 62
_journal_page_last 72
_journal_paper_doi 10.1021/ic901100z
_journal_volume 49
_journal_year 2010
_chemical_formula_moiety 'C26 H40 N2 O14 Zn3'
_chemical_formula_sum 'C26 H40 N2 O14 Zn3'
_chemical_formula_weight 800.77
_chemical_name_systematic
; 
 ? 
;
_space_group_IT_number 2
_symmetry_cell_setting triclinic
_symmetry_space_group_name_Hall '-P 1'
_symmetry_space_group_name_H-M 'P -1'
_atom_sites_solution_hydrogens geom
_atom_sites_solution_primary direct
_atom_sites_solution_secondary difmap
_audit_creation_method SHELXL-97
_cell_angle_alpha 97.196(5)
_cell_angle_beta 96.077(5)
_cell_angle_gamma 116.266(4)
_cell_formula_units_Z 1
_cell_length_a 8.037(2)
_cell_length_b 8.072(2)
_cell_length_c 14.774(4)
_cell_measurement_reflns_used 4134
_cell_measurement_temperature 298(2)
_cell_measurement_theta_max 27.82
_cell_measurement_theta_min 2.83
_cell_volume 838.6(4)
_computing_cell_refinement 'Bruker SMART'
_computing_data_collection 'Bruker SMART'
_computing_data_reduction 'Bruker SAINT'
_computing_molecular_graphics 'Bruker SHELXTL'
_computing_publication_material 'Bruker SHELXTL'
_computing_structure_refinement 'SHELXL-97 (Sheldrick, 1997)'
_computing_structure_solution 'SHELXS-97 (Sheldrick, 1990)'
_diffrn_ambient_temperature 298(2)
_diffrn_measured_fraction_theta_full 0.999
_diffrn_measured_fraction_theta_max 0.999
_diffrn_measurement_device_type 'CCD area detector'
_diffrn_measurement_method 'phi and omega scans'
_diffrn_radiation_monochromator graphite
_diffrn_radiation_source 'fine-focus sealed tube'
_diffrn_radiation_type MoK\a
_diffrn_radiation_wavelength 0.71073
_diffrn_reflns_av_R_equivalents 0.0250
_diffrn_reflns_av_sigmaI/netI 0.0331
_diffrn_reflns_limit_h_max 10
_diffrn_reflns_limit_h_min -10
_diffrn_reflns_limit_k_max 10
_diffrn_reflns_limit_k_min -10
_diffrn_reflns_limit_l_max 19
_diffrn_reflns_limit_l_min -19
_diffrn_reflns_number 9659
_diffrn_reflns_theta_full 28.38
_diffrn_reflns_theta_max 28.38
_diffrn_reflns_theta_min 1.41
_exptl_absorpt_coefficient_mu 2.194
_exptl_absorpt_correction_T_max 0.669
_exptl_absorpt_correction_T_min 0.496
_exptl_absorpt_correction_type multi-scan
_exptl_absorpt_process_details '(SADABS; Bruker, 2000)'
_exptl_crystal_colour white
_exptl_crystal_density_diffrn 1.586
_exptl_crystal_density_method 'not measured'
_exptl_crystal_description rods
_exptl_crystal_F_000 412
_exptl_crystal_size_max 0.542
_exptl_crystal_size_mid 0.265
_exptl_crystal_size_min 0.189
_refine_diff_density_max 0.308
_refine_diff_density_min -0.455
_refine_diff_density_rms 0.067
_refine_ls_extinction_method none
_refine_ls_goodness_of_fit_ref 1.076
_refine_ls_hydrogen_treatment mixed
_refine_ls_matrix_type full
_refine_ls_number_parameters 215
_refine_ls_number_reflns 4211
_refine_ls_number_restraints 0
_refine_ls_restrained_S_all 1.076
_refine_ls_R_factor_all 0.0443
_refine_ls_R_factor_gt 0.0374
_refine_ls_shift/su_max 0.003
_refine_ls_shift/su_mean 0.002
_refine_ls_structure_factor_coef Fsqd
_refine_ls_weighting_details 'calc w=1/[\s^2^(Fo^2^)+(0.0361P)^2^+0.4645P] where P=(Fo^2^+2Fc^2^)/3'
_refine_ls_weighting_scheme calc
_refine_ls_wR_factor_gt 0.0838
_refine_ls_wR_factor_ref 0.0870
_reflns_number_gt 3461
_reflns_number_total 4211
_reflns_threshold_expression >2sigma(I)
_cod_data_source_file ic901100z_si_001_2.cif
_cod_data_source_block 1
_cod_depositor_comments
;
The following automatic conversions were performed:

'_symmetry_cell_setting' value 'Triclinic' changed to 'triclinic'
according to the built-in table from CIF Core dictionary named
'cif_core.dic' version 2.4.1 from 2010-06-29.

Automatic conversion script
Id: cif_fix_values 1646 2011-03-28 12:23:43Z adriana 
;
_cod_database_code 4314393

loop_
_symmetry_equiv_pos_as_xyz
'x, y, z'
'-x, -y, -z'

loop_
_atom_site_label
_atom_site_type_symbol
_atom_site_fract_x
_atom_site_fract_y
_atom_site_fract_z
_atom_site_U_iso_or_equiv
_atom_site_adp_type
_atom_site_occupancy
_atom_site_symmetry_multiplicity
_atom_site_calc_flag
_atom_site_refinement_flags
_atom_site_disorder_assembly
_atom_site_disorder_group
C9 C 0.6997(6) 1.3229(5) 0.7482(2) 0.0660(10) Uani 1 1 d . . .
H9A H 0.7745 1.4088 0.7119 0.099 Uiso 1 1 calc R . .
H9B H 0.7648 1.3602 0.8113 0.099 Uiso 1 1 calc R . .
H9C H 0.5806 1.3246 0.7459 0.099 Uiso 1 1 calc R . .
C13 C 0.1596(5) 0.3303(5) 0.6547(2) 0.0610(9) Uani 1 1 d . . .
H13A H 0.1083 0.2733 0.7052 0.092 Uiso 1 1 calc R . .
H13B H 0.1876 0.2458 0.6151 0.092 Uiso 1 1 calc R . .
H13C H 0.0695 0.3567 0.6198 0.092 Uiso 1 1 calc R . .
Zn1 Zn 0.5000 0.5000 0.5000 0.02872(11) Uani 1 2 d S . .
Zn2 Zn 0.67824(4) 0.78943(4) 0.730842(19) 0.03395(10) Uani 1 1 d . . .
O5 O 0.5536(3) 0.7744(3) 0.48831(13) 0.0391(4) Uani 1 1 d . . .
H5C H 0.5817 0.8393 0.5402 0.059 Uiso 1 1 calc R . .
O4 O 0.2173(2) 0.4089(3) 0.45102(12) 0.0384(4) Uani 1 1 d . . .
O6 O 0.4688(2) 0.5650(2) 0.64300(11) 0.0346(4) Uani 1 1 d . . .
O7 O 0.3618(3) 0.6047(3) 0.76884(14) 0.0574(6) Uani 1 1 d . . .
O1 O 0.6928(3) 1.0361(3) 0.76822(13) 0.0503(5) Uani 1 1 d . . .
N1 N 0.7920(3) 0.7619(3) 0.85752(14) 0.0336(4) Uani 1 1 d . . .
O3 O 0.8965(3) 0.8309(3) 0.66944(14) 0.0485(5) Uani 1 1 d . . .
O2 O 0.6208(3) 1.0684(3) 0.62538(13) 0.0549(6) Uani 1 1 d . . .
C10 C 0.9147(4) 0.7293(4) 0.60321(18) 0.0364(6) Uani 1 1 d . . .
C5 C 0.9615(4) 0.7665(4) 0.87140(18) 0.0370(6) Uani 1 1 d . . .
H5A H 1.0230 0.7712 0.8211 0.044 Uiso 1 1 calc R . .
C1 C 0.7039(4) 0.7553(4) 0.93022(18) 0.0368(6) Uani 1 1 d . . .
H1 H 0.5857 0.7509 0.9208 0.044 Uiso 1 1 calc R . .
C12 C 0.3365(4) 0.5096(4) 0.69211(17) 0.0373(6) Uani 1 1 d . . .
C8 C 0.6669(4) 1.1275(4) 0.70958(18) 0.0370(6) Uani 1 1 d . . .
C4 C 1.0501(4) 0.7647(4) 0.95671(19) 0.0398(6) Uani 1 1 d . . .
C2 C 0.7806(4) 0.7547(4) 1.01865(18) 0.0397(6) Uani 1 1 d . . .
C11 C 1.1145(4) 0.7811(5) 0.5897(3) 0.0599(9) Uani 1 1 d . . .
H11A H 1.1175 0.6743 0.5546 0.090 Uiso 1 1 calc R . .
H11B H 1.1951 0.8184 0.6491 0.090 Uiso 1 1 calc R . .
H11C H 1.1576 0.8835 0.5568 0.090 Uiso 1 1 calc R . .
C6 C 0.6765(5) 0.7499(5) 1.0985(2) 0.0587(9) Uani 1 1 d . . .
H6A H 0.7477 0.8638 1.1439 0.088 Uiso 1 1 calc R . .
H6B H 0.6607 0.6437 1.1262 0.088 Uiso 1 1 calc R . .
H6C H 0.5549 0.7392 1.0760 0.088 Uiso 1 1 calc R . .
C3 C 0.9563(4) 0.7600(4) 1.03090(19) 0.0418(6) Uani 1 1 d . . .
H3 H 1.0121 0.7604 1.0894 0.050 Uiso 1 1 calc R . .
C7 C 1.2414(5) 0.7695(5) 0.9677(3) 0.0622(9) Uani 1 1 d . . .
H7A H 1.2277 0.6478 0.9750 0.093 Uiso 1 1 calc R . .
H7B H 1.3225 0.8616 1.0215 0.093 Uiso 1 1 calc R . .
H7C H 1.2956 0.8023 0.9137 0.093 Uiso 1 1 calc R . .
H5B H 0.483(5) 0.796(5) 0.453(2) 0.049(9) Uiso 1 1 d . . .

loop_
_atom_site_aniso_label
_atom_site_aniso_U_11
_atom_site_aniso_U_22
_atom_site_aniso_U_33
_atom_site_aniso_U_23
_atom_site_aniso_U_13
_atom_site_aniso_U_12
C9 0.121(3) 0.0446(18) 0.0442(17) 0.0058(14) 0.0107(19) 0.051(2)
C13 0.0442(17) 0.066(2) 0.0466(17) 0.0124(16) 0.0102(14) 0.0017(15)
Zn1 0.0301(2) 0.0264(2) 0.0273(2) 0.00228(15) 0.00292(15) 0.01225(16)
Zn2 0.04107(18) 0.02961(16) 0.02752(16) 0.00146(11) -0.00218(12) 0.01597(13)
O5 0.0542(12) 0.0316(9) 0.0307(9) 0.0026(7) -0.0017(9) 0.0219(9)
O4 0.0311(9) 0.0407(10) 0.0394(10) 0.0006(8) 0.0010(8) 0.0162(8)
O6 0.0342(9) 0.0345(9) 0.0299(9) 0.0026(7) 0.0055(7) 0.0123(8)
O7 0.0579(13) 0.0760(16) 0.0313(10) 0.0010(10) 0.0082(9) 0.0269(12)
O1 0.0818(15) 0.0399(11) 0.0370(10) 0.0061(8) -0.0017(10) 0.0380(11)
N1 0.0362(11) 0.0278(10) 0.0330(11) 0.0021(8) -0.0007(9) 0.0141(9)
O3 0.0440(11) 0.0446(11) 0.0427(11) -0.0031(9) 0.0092(9) 0.0107(9)
O2 0.0874(17) 0.0439(11) 0.0346(10) -0.0029(9) -0.0110(10) 0.0388(12)
C10 0.0364(14) 0.0376(14) 0.0354(13) 0.0110(11) 0.0038(11) 0.0168(12)
C5 0.0386(14) 0.0317(13) 0.0371(13) -0.0001(10) 0.0023(11) 0.0157(11)
C1 0.0349(13) 0.0371(14) 0.0376(13) 0.0070(11) 0.0010(11) 0.0172(11)
C12 0.0376(14) 0.0450(15) 0.0304(13) 0.0096(11) 0.0031(11) 0.0201(12)
C8 0.0436(15) 0.0308(13) 0.0351(13) 0.0030(10) 0.0012(11) 0.0180(11)
C4 0.0376(14) 0.0342(13) 0.0427(15) 0.0003(11) -0.0084(11) 0.0175(11)
C2 0.0436(15) 0.0365(14) 0.0350(13) 0.0091(11) 0.0025(11) 0.0156(12)
C11 0.0330(15) 0.067(2) 0.067(2) 0.0014(17) 0.0052(15) 0.0161(15)
C6 0.059(2) 0.077(2) 0.0413(16) 0.0215(16) 0.0136(15) 0.0288(18)
C3 0.0470(16) 0.0379(14) 0.0345(13) 0.0080(11) -0.0083(12) 0.0175(12)
C7 0.0511(19) 0.075(2) 0.065(2) 0.0048(18) -0.0042(16) 0.0390(19)

loop_
_atom_type_symbol
_atom_type_description
_atom_type_scat_dispersion_real
_atom_type_scat_dispersion_imag
_atom_type_scat_source
C C 0.0033 0.0016 'International Tables Vol C Tables 4.2.6.8 and 6.1.1.4'
H H 0.0000 0.0000 'International Tables Vol C Tables 4.2.6.8 and 6.1.1.4'
N N 0.0061 0.0033 'International Tables Vol C Tables 4.2.6.8 and 6.1.1.4'
O O 0.0106 0.0060 'International Tables Vol C Tables 4.2.6.8 and 6.1.1.4'
Zn Zn 0.2839 1.4301 'International Tables Vol C Tables 4.2.6.8 and 6.1.1.4'

loop_
_geom_angle_atom_site_label_1
_geom_angle_atom_site_label_2
_geom_angle_atom_site_label_3
_geom_angle
_geom_angle_site_symmetry_1
_geom_angle_site_symmetry_3
_geom_angle_publ_flag
C8 C9 H9A 109.5 . . ?
C8 C9 H9B 109.5 . . ?
H9A C9 H9B 109.5 . . ?
C8 C9 H9C 109.5 . . ?
H9A C9 H9C 109.5 . . ?
H9B C9 H9C 109.5 . . ?
C12 C13 H13A 109.5 . . ?
C12 C13 H13B 109.5 . . ?
H13A C13 H13B 109.5 . . ?
C12 C13 H13C 109.5 . . ?
H13A C13 H13C 109.5 . . ?
H13B C13 H13C 109.5 . . ?
O4 Zn1 O4 180.0 . 2_666 ?
O4 Zn1 O5 89.20(8) . . ?
O4 Zn1 O5 90.80(8) 2_666 . ?
O4 Zn1 O5 90.80(8) . 2_666 ?
O4 Zn1 O5 89.20(8) 2_666 2_666 ?
O5 Zn1 O5 180.0 . 2_666 ?
O4 Zn1 O6 92.13(7) . . ?
O4 Zn1 O6 87.87(7) 2_666 . ?
O5 Zn1 O6 88.00(7) . . ?
O5 Zn1 O6 92.00(7) 2_666 . ?
O4 Zn1 O6 87.87(7) . 2_666 ?
O4 Zn1 O6 92.13(7) 2_666 2_666 ?
O5 Zn1 O6 92.00(7) . 2_666 ?
O5 Zn1 O6 88.00(7) 2_666 2_666 ?
O6 Zn1 O6 180.0 . 2_666 ?
O1 Zn2 O3 106.32(10) . . ?
O1 Zn2 O6 127.42(8) . . ?
O3 Zn2 O6 101.58(8) . . ?
O1 Zn2 N1 98.88(8) . . ?
O3 Zn2 N1 96.93(9) . . ?
O6 Zn2 N1 120.99(8) . . ?
O1 Zn2 O7 96.34(9) . . ?
O3 Zn2 O7 155.86(8) . . ?
O6 Zn2 O7 56.74(7) . . ?
N1 Zn2 O7 87.50(8) . . ?
Zn1 O5 H5C 109.5 . . ?
Zn1 O5 H5B 122(2) . . ?
H5C O5 H5B 111.4 . . ?
C10 O4 Zn1 137.27(17) 2_666 . ?
C12 O6 Zn2 102.13(15) . . ?
C12 O6 Zn1 137.68(16) . . ?
Zn2 O6 Zn1 119.70(8) . . ?
C12 O7 Zn2 82.01(17) . . ?
C8 O1 Zn2 121.90(17) . . ?
C5 N1 C1 118.1(2) . . ?
C5 N1 Zn2 121.36(18) . . ?
C1 N1 Zn2 120.33(17) . . ?
C10 O3 Zn2 130.87(18) . . ?
O4 C10 O3 125.5(2) 2_666 . ?
O4 C10 C11 118.2(2) 2_666 . ?
O3 C10 C11 116.3(2) . . ?
N1 C5 C4 123.4(3) . . ?
N1 C5 H5A 118.3 . . ?
C4 C5 H5A 118.3 . . ?
N1 C1 C2 123.2(3) . . ?
N1 C1 H1 118.4 . . ?
C2 C1 H1 118.4 . . ?
O7 C12 O6 118.9(3) . . ?
O7 C12 C13 122.0(3) . . ?
O6 C12 C13 119.1(2) . . ?
O2 C8 O1 124.6(2) . . ?
O2 C8 C9 119.5(3) . . ?
O1 C8 C9 115.9(2) . . ?
C5 C4 C3 117.1(2) . . ?
C5 C4 C7 120.9(3) . . ?
C3 C4 C7 122.0(3) . . ?
C1 C2 C3 117.4(3) . . ?
C1 C2 C6 121.1(3) . . ?
C3 C2 C6 121.5(3) . . ?
C10 C11 H11A 109.5 . . ?
C10 C11 H11B 109.5 . . ?
H11A C11 H11B 109.5 . . ?
C10 C11 H11C 109.5 . . ?
H11A C11 H11C 109.5 . . ?
H11B C11 H11C 109.5 . . ?
C2 C6 H6A 109.5 . . ?
C2 C6 H6B 109.5 . . ?
H6A C6 H6B 109.5 . . ?
C2 C6 H6C 109.5 . . ?
H6A C6 H6C 109.5 . . ?
H6B C6 H6C 109.5 . . ?
C2 C3 C4 120.8(2) . . ?
C2 C3 H3 119.6 . . ?
C4 C3 H3 119.6 . . ?
C4 C7 H7A 109.5 . . ?
C4 C7 H7B 109.5 . . ?
H7A C7 H7B 109.5 . . ?
C4 C7 H7C 109.5 . . ?
H7A C7 H7C 109.5 . . ?
H7B C7 H7C 109.5 . . ?

loop_
_geom_bond_atom_site_label_1
_geom_bond_atom_site_label_2
_geom_bond_distance
_geom_bond_site_symmetry_2
_geom_bond_publ_flag
C9 C8 1.502(4) . ?
C9 H9A 0.9601 . ?
C9 H9B 0.9601 . ?
C9 H9C 0.9601 . ?
C13 C12 1.494(4) . ?
C13 H13A 0.9600 . ?
C13 H13B 0.9600 . ?
C13 H13C 0.9600 . ?
Zn1 O4 2.0653(18) . ?
Zn1 O4 2.0653(18) 2_666 ?
Zn1 O5 2.0945(19) . ?
Zn1 O5 2.0945(19) 2_666 ?
Zn1 O6 2.1801(17) . ?
Zn1 O6 2.1801(17) 2_666 ?
Zn2 O1 1.946(2) . ?
Zn2 O3 1.976(2) . ?
Zn2 O6 2.0122(18) . ?
Zn2 N1 2.076(2) . ?
Zn2 O7 2.483(2) . ?
O5 H5C 0.8200 . ?
O5 H5B 0.82(4) . ?
O4 C10 1.249(3) 2_666 ?
O6 C12 1.296(3) . ?
O7 C12 1.229(3) . ?
O1 C8 1.263(3) . ?
N1 C5 1.339(3) . ?
N1 C1 1.341(3) . ?
O3 C10 1.260(3) . ?
O2 C8 1.229(3) . ?
C10 O4 1.249(3) 2_666 ?
C10 C11 1.512(4) . ?
C5 C4 1.386(4) . ?
C5 H5A 0.9300 . ?
C1 C2 1.386(4) . ?
C1 H1 0.9300 . ?
C4 C3 1.390(4) . ?
C4 C7 1.511(4) . ?
C2 C3 1.385(4) . ?
C2 C6 1.511(4) . ?
C11 H11A 0.9600 . ?
C11 H11B 0.9600 . ?
C11 H11C 0.9600 . ?
C6 H6A 0.9600 . ?
C6 H6B 0.9600 . ?
C6 H6C 0.9600 . ?
C3 H3 0.9300 . ?
C7 H7A 0.9600 . ?
C7 H7B 0.9600 . ?
C7 H7C 0.9600 . ?

loop_
_geom_torsion_atom_site_label_1
_geom_torsion_atom_site_label_2
_geom_torsion_atom_site_label_3
_geom_torsion_atom_site_label_4
_geom_torsion
_geom_torsion_site_symmetry_1
_geom_torsion_site_symmetry_2
_geom_torsion_site_symmetry_3
_geom_torsion_site_symmetry_4
_geom_torsion_publ_flag
O5 Zn1 O4 C10 139.4(3) . . . 2_666 ?
O5 Zn1 O4 C10 -40.6(3) 2_666 . . 2_666 ?
O6 Zn1 O4 C10 -132.6(3) . . . 2_666 ?
O6 Zn1 O4 C10 47.4(3) 2_666 . . 2_666 ?
O1 Zn2 O6 C12 -73.06(18) . . . . ?
O3 Zn2 O6 C12 165.74(16) . . . . ?
N1 Zn2 O6 C12 60.27(18) . . . . ?
O7 Zn2 O6 C12 -2.68(15) . . . . ?
O1 Zn2 O6 Zn1 100.31(12) . . . . ?
O3 Zn2 O6 Zn1 -20.89(12) . . . . ?
N1 Zn2 O6 Zn1 -126.36(10) . . . . ?
O7 Zn2 O6 Zn1 170.69(13) . . . . ?
O4 Zn1 O6 C12 26.2(2) . . . . ?
O4 Zn1 O6 C12 -153.8(2) 2_666 . . . ?
O5 Zn1 O6 C12 115.3(3) . . . . ?
O5 Zn1 O6 C12 -64.7(3) 2_666 . . . ?
O4 Zn1 O6 Zn2 -144.18(10) . . . . ?
O4 Zn1 O6 Zn2 35.82(10) 2_666 . . . ?
O5 Zn1 O6 Zn2 -55.05(10) . . . . ?
O5 Zn1 O6 Zn2 124.95(10) 2_666 . . . ?
O1 Zn2 O7 C12 133.97(17) . . . . ?
O3 Zn2 O7 C12 -25.9(3) . . . . ?
O6 Zn2 O7 C12 2.79(16) . . . . ?
N1 Zn2 O7 C12 -127.37(18) . . . . ?
O3 Zn2 O1 C8 68.1(2) . . . . ?
O6 Zn2 O1 C8 -51.0(3) . . . . ?
N1 Zn2 O1 C8 168.1(2) . . . . ?
O7 Zn2 O1 C8 -103.4(2) . . . . ?
O1 Zn2 N1 C5 -110.8(2) . . . . ?
O3 Zn2 N1 C5 -3.0(2) . . . . ?
O6 Zn2 N1 C5 104.94(19) . . . . ?
O7 Zn2 N1 C5 153.14(19) . . . . ?
O1 Zn2 N1 C1 63.4(2) . . . . ?
O3 Zn2 N1 C1 171.18(19) . . . . ?
O6 Zn2 N1 C1 -80.8(2) . . . . ?
O7 Zn2 N1 C1 -32.64(19) . . . . ?
O1 Zn2 O3 C10 -146.7(2) . . . . ?
O6 Zn2 O3 C10 -11.8(3) . . . . ?
N1 Zn2 O3 C10 111.9(2) . . . . ?
O7 Zn2 O3 C10 12.5(4) . . . . ?
Zn2 O3 C10 O4 14.9(4) . . . 2_666 ?
Zn2 O3 C10 C11 -164.9(2) . . . . ?
C1 N1 C5 C4 0.0(4) . . . . ?
Zn2 N1 C5 C4 174.39(19) . . . . ?
C5 N1 C1 C2 0.6(4) . . . . ?
Zn2 N1 C1 C2 -173.8(2) . . . . ?
Zn2 O7 C12 O6 -4.1(2) . . . . ?
Zn2 O7 C12 C13 174.6(3) . . . . ?
Zn2 O6 C12 O7 5.2(3) . . . . ?
Zn1 O6 C12 O7 -166.26(19) . . . . ?
Zn2 O6 C12 C13 -173.6(2) . . . . ?
Zn1 O6 C12 C13 14.9(4) . . . . ?
Zn2 O1 C8 O2 4.1(4) . . . . ?
Zn2 O1 C8 C9 -174.7(2) . . . . ?
N1 C5 C4 C3 -0.8(4) . . . . ?
N1 C5 C4 C7 179.8(3) . . . . ?
N1 C1 C2 C3 -0.5(4) . . . . ?
N1 C1 C2 C6 179.1(3) . . . . ?
C1 C2 C3 C4 -0.3(4) . . . . ?
C6 C2 C3 C4 -179.9(3) . . . . ?
C5 C4 C3 C2 0.9(4) . . . . ?
C7 C4 C3 C2 -179.7(3) . . . . ?
